data_7051681
loop_
_publ_author_name
'Constable, Edwin C.'
'Zhang, Guoqi'
'Housecroft, Catherine E.'
'Neuburger, Markus'
'Schaffner, Silvia'
'Woggon, Wolf-D.'

_publ_section_title
;
 In search of enantioselective catalysts for the Henry reaction: are
 two metal centres better than one?
;
_journal_issue 5
_journal_name_full 'New Journal of Chemistry'
_journal_page_first 1064
_journal_paper_doi 10.1039/b821995h
_journal_volume 33
_journal_year 2009
_chemical_absolute_configuration ad
_chemical_formula_moiety 'C24 H32 Cu N2 O4'
_chemical_formula_sum 'C24 H32 Cu N2 O4'
_chemical_formula_weight 476.08
_space_group_IT_number 1
_symmetry_cell_setting triclinic
_symmetry_space_group_name_Hall 'P 1'
_symmetry_space_group_name_H-M 'P 1'
_atom_sites_solution_hydrogens geom
_atom_sites_solution_primary direct
_audit_creation_date 08-08-11
_audit_creation_method CRYSTALS_ver_12.84
_cell_angle_alpha 96.919(2)
_cell_angle_beta 106.430(2)
_cell_angle_gamma 109.055(2)
_cell_formula_units_Z 2
_cell_length_a 8.8481(3)
_cell_length_b 11.8842(4)
_cell_length_c 11.9786(4)
_cell_measurement_reflns_used 0
_cell_measurement_temperature 123
_cell_measurement_theta_max 0
_cell_measurement_theta_min 0
_cell_volume 1110.04(7)
_computing_cell_refinement 'DENZO/SCALEPACK (Otwinowski & Minor, 1997)'
_computing_data_collection 'COLLECT (Nonius, 1997-2001).'
_computing_data_reduction 'DENZO/SCALEPACK (Otwinowski & Minor, 1997)'
_computing_molecular_graphics 'CAMERON (Watkin et al., 1996)'
_computing_publication_material 'CRYSTALS (Betteridge et al., 2003)'
_computing_structure_refinement 'CRYSTALS (Betteridge et al., 2003)'
_computing_structure_solution 'SIR92 (Altomare et al., 1994)'
_diffrn_ambient_temperature 123
_diffrn_measured_fraction_theta_full 0.973
_diffrn_measured_fraction_theta_max 0.937
_diffrn_measurement_device_type 'Nonius KappaCCD'
_diffrn_measurement_method '\f & \w scans'
_diffrn_radiation_monochromator graphite
_diffrn_radiation_type 'Mo K\a'
_diffrn_radiation_wavelength 0.71073
_diffrn_reflns_av_R_equivalents 0.041
_diffrn_reflns_limit_h_max 13
_diffrn_reflns_limit_h_min -12
_diffrn_reflns_limit_k_max 17
_diffrn_reflns_limit_k_min -17
_diffrn_reflns_limit_l_max 17
_diffrn_reflns_limit_l_min -17
_diffrn_reflns_number 25366
_diffrn_reflns_theta_full 25.003
_diffrn_reflns_theta_max 32.055
_diffrn_reflns_theta_min 2.282
_diffrn_standards_number 0
_exptl_absorpt_coefficient_mu 1.017
_exptl_absorpt_correction_T_max 0.98
_exptl_absorpt_correction_T_min 0.96
_exptl_absorpt_correction_type multi-scan
_exptl_absorpt_process_details 'DENZO/SCALEPACK (Otwinowski & Minor, 1997)'
_exptl_crystal_colour red
_exptl_crystal_density_diffrn 1.424
_exptl_crystal_description block
_exptl_crystal_F_000 502
_exptl_crystal_size_max 0.12
_exptl_crystal_size_mid 0.04
_exptl_crystal_size_min 0.02
_refine_diff_density_max 0.68
_refine_diff_density_min -0.44
_refine_ls_abs_structure_details 'Flack (1983), 6123 Friedel-pairs'
_refine_ls_abs_structure_Flack 0.035(17)
_refine_ls_extinction_method None
_refine_ls_goodness_of_fit_ref 1.1747
_refine_ls_hydrogen_treatment constr
_refine_ls_matrix_type full
_refine_ls_number_parameters 560
_refine_ls_number_reflns 7017
_refine_ls_number_restraints 791
_refine_ls_R_factor_all 0.1012
_refine_ls_R_factor_gt 0.0452
_refine_ls_shift/su_max 0.001488
_refine_ls_structure_factor_coef F
_refine_ls_weighting_details
;
Method, part 1, Chebychev polynomial, (Watkin, 1994, Prince, 1982)
[weight] = 1.0/[A~0~*T~0~(x)+A~1~*T~1~(x) ... +A~n-1~]*T~n-1~(x)]
where A~i~ are the Chebychev coefficients listed below and x= Fcalc/Fmax
Method = Robust Weighting (Prince, 1982)
W = [weight] * [1-(deltaF/6*sigmaF)^2^]^2^
A~i~ are:
1.07 -0.434E-01 0.688
;
_refine_ls_weighting_scheme calc
_refine_ls_wR_factor_all 0.0877
_refine_ls_wR_factor_gt 0.0470
_refine_ls_wR_factor_ref 0.0470
_reflns_limit_h_max 13
_reflns_limit_h_min -12
_reflns_limit_k_max 17
_reflns_limit_k_min -17
_reflns_limit_l_max 17
_reflns_limit_l_min -17
_reflns_number_gt 7017
_reflns_number_total 13379
_reflns_threshold_expression I>3.0\s(I)
_oxford_diffrn_Wilson_B_factor 0.00
_oxford_diffrn_Wilson_scale 0.00
_oxford_refine_ls_scale 0.4237(6)
_oxford_structure_analysis_title 'gq16_2_123k_0m in P1'
_cod_data_source_file b821995h.txt
_cod_data_source_block gq16_2_123k
_cod_depositor_comments
;
The following automatic conversions were performed:
'_symmetry_cell_setting' value 'Triclinic' changed to 'triclinic'
according to '/home/saulius/struct/CIF-dictionaries/cif_core.dic'
dictionary named 'cif_core.dic' version 2.4.1 from 2010-06-29.

Automatic conversion script
Id: cif_fix_enum 1527 2010-12-29 10:47:43Z saulius 
;
_cod_original_sg_symbol_H-M 'P 1 '
_cod_original_formula_sum 'C24 H32 Cu1 N2 O4'
_cod_database_code 7051681

loop_
_symmetry_equiv_pos_as_xyz
x,y,z

loop_
_atom_site_label
_atom_site_type_symbol
_atom_site_fract_x
_atom_site_fract_y
_atom_site_fract_z
_atom_site_U_iso_or_equiv
_atom_site_occupancy
_atom_site_adp_type
_atom_site_refinement_flags_posn
_atom_site_refinement_flags_adp
_atom_site_refinement_flags_occupancy
_atom_site_disorder_assembly
_atom_site_disorder_group
_atom_site_attached_hydrogens
Cu1 Cu 0.18562(15) 0.55740(11) 0.56274(11) 0.0126 1.0000 Uani . U . . . .
Cu2 Cu 0.70038(15) 0.57301(12) 0.57941(12) 0.0153 1.0000 Uani . U . . . .
N1 N 0.1746(6) 0.5213(5) 0.3920(5) 0.0145 1.0000 Uani . U . . . .
N2 N 0.0216(7) 0.3825(5) 0.5239(5) 0.0148 1.0000 Uani . U . . . .
N51 N 0.6672(7) 0.6204(5) 0.7337(5) 0.0165 1.0000 Uani . U . . . .
N52 N 0.9056(7) 0.7292(5) 0.6328(5) 0.0172 1.0000 Uani . U . . . .
O1 O 0.3915(6) 0.6997(4) 0.6144(4) 0.0163 1.0000 Uani . U . . . .
O2 O 0.1374(6) 0.6043(4) 0.7034(4) 0.0180 1.0000 Uani . U . . . .
O3 O 0.5875(6) 0.9537(5) 0.6987(5) 0.0218 1.0000 Uani . U . . . .
O4 O 0.2341(7) 0.6854(5) 0.9499(6) 0.0266 1.0000 Uani . U . . . .
O51 O 0.5351(6) 0.4102(5) 0.5393(5) 0.0222 1.0000 Uani . U . . . .
O52 O 0.7014(6) 0.5384(5) 0.4199(5) 0.0210 1.0000 Uani . U . . . .
O53 O 0.2728(6) 0.1826(5) 0.4293(5) 0.0169 1.0000 Uani . U . . . .
O54 O 0.6817(5) 0.4348(5) 0.1945(5) 0.0158 1.0000 Uani . U . . . .
C1 C 0.4550(10) 0.7617(7) 0.5420(8) 0.0165 1.0000 Uani . U . . . .
C2 C 0.5524(9) 0.8913(7) 0.5812(7) 0.0177 1.0000 Uani . U . . . .
C3 C 0.6271(8) 0.9574(6) 0.5115(6) 0.0200 1.0000 Uani . U . . . .
C4 C 0.6033(8) 0.9005(6) 0.3945(6) 0.0246 1.0000 Uani . U . . . .
C5 C 0.4998(9) 0.7777(7) 0.3521(7) 0.0232 1.0000 Uani . U . . . .
C6 C 0.4315(9) 0.7084(7) 0.4230(7) 0.0158 1.0000 Uani . U . . . .
C7 C 0.3395(6) 0.5726(4) 0.3743(4) 0.0133 1.0000 Uani . U . . . .
C8 C 0.0933(8) 0.3855(5) 0.3451(5) 0.0159 1.0000 Uani . U . . . .
C9 C 0.0321(8) 0.3459(6) 0.2078(6) 0.0187 1.0000 Uani . U . . . .
C10 C -0.0508(8) 0.2051(6) 0.1683(6) 0.0214 1.0000 Uani . U . . . .
C11 C -0.2005(9) 0.1599(7) 0.2145(6) 0.0246 1.0000 Uani . U . . . .
C12 C -0.1405(8) 0.1993(5) 0.3500(6) 0.0193 1.0000 Uani . U . . . .
C13 C -0.0493(8) 0.3391(5) 0.3924(6) 0.0138 1.0000 Uani . U . . . .
C14 C -0.1085(7) 0.3613(5) 0.5795(5) 0.0180 1.0000 Uani . U . . . .
C15 C -0.0432(9) 0.4082(7) 0.7116(7) 0.0140 1.0000 Uani . U . . . .
C16 C -0.1099(9) 0.3343(7) 0.7803(7) 0.0251 1.0000 Uani . U . . . .
C17 C -0.0576(7) 0.3732(5) 0.9045(5) 0.0264 1.0000 Uani . U . . . .
C18 C 0.0606(7) 0.4928(5) 0.9584(5) 0.0236 1.0000 Uani . U . . . .
C19 C 0.1261(8) 0.5658(6) 0.8929(6) 0.0169 1.0000 Uani . U . . . .
C20 C 0.0814(9) 0.5278(7) 0.7660(7) 0.0128 1.0000 Uani . U . . . .
C21 C 0.4474(9) 0.9591(7) 0.7296(7) 0.0236 1.0000 Uani . U . . . .
C22 C 0.5169(10) 1.0683(8) 0.8339(7) 0.0306 1.0000 Uani . U . . . .
C23 C 0.3997(9) 0.7235(8) 0.9584(8) 0.0343 1.0000 Uani . U . . . .
C24 C 0.4968(11) 0.8484(8) 1.0393(8) 0.0343 1.0000 Uani . U . . . .
C51 C 0.4459(10) 0.3548(7) 0.6021(8) 0.0173 1.0000 Uani . U . . . .
C52 C 0.3093(9) 0.2388(7) 0.5466(7) 0.0178 1.0000 Uani . U . . . .
C53 C 0.2044(8) 0.1804(6) 0.6042(6) 0.0213 1.0000 Uani . U . . . .
C54 C 0.2234(8) 0.2357(6) 0.7191(6) 0.0249 1.0000 Uani . U . . . .
C55 C 0.3490(9) 0.3508(7) 0.7743(7) 0.0196 1.0000 Uani . U . . . .
C56 C 0.4654(10) 0.4081(7) 0.7196(8) 0.0196 1.0000 Uani . U . . . .
C57 C 0.6243(7) 0.5177(5) 0.7940(5) 0.0194 1.0000 Uani . U . . . .
C58 C 0.8270(8) 0.7239(6) 0.8131(6) 0.0184 1.0000 Uani . U . . . .
C59 C 0.8047(9) 0.7963(7) 0.9169(6) 0.0230 1.0000 Uani . U . . . .
C60 C 0.9744(9) 0.9022(6) 0.9912(6) 0.0292 1.0000 Uani . U . . . .
C61 C 1.0423(10) 0.9834(7) 0.9169(7) 0.0292 1.0000 Uani . U . . . .
C62 C 1.0640(9) 0.9091(6) 0.8124(6) 0.0233 1.0000 Uani . U . . . .
C63 C 0.8943(7) 0.8049(6) 0.7377(6) 0.0169 1.0000 Uani . U . . . .
C64 C 0.9328(8) 0.7933(6) 0.5416(6) 0.0246 1.0000 Uani . U . . . .
C65 C 0.9292(10) 0.7247(8) 0.4262(8) 0.0241 1.0000 Uani . U . . . .
C66 C 1.0370(10) 0.7850(8) 0.3690(8) 0.0323 1.0000 Uani . U . . . .
C67 C 1.0263(7) 0.7308(5) 0.2581(5) 0.0262 1.0000 Uani . U . . . .
C68 C 0.9036(7) 0.6166(5) 0.1992(5) 0.0222 1.0000 Uani . U . . . .
C69 C 0.7964(8) 0.5529(6) 0.2553(6) 0.0147 1.0000 Uani . U . . . .
C70 C 0.8081(9) 0.6043(8) 0.3710(7) 0.0162 1.0000 Uani . U . . . .
C71 C 0.4124(10) 0.1667(9) 0.3953(8) 0.0327 1.0000 Uani . U . . . .
C72 C 0.3381(11) 0.0677(8) 0.2848(8) 0.0300 1.0000 Uani . U . . . .
C73 C 0.5068(8) 0.4267(7) 0.1526(8) 0.0369 1.0000 Uani . U . . . .
C74 C 0.3997(10) 0.2965(8) 0.0828(9) 0.0370 1.0000 Uani . U . . . .
H1 H 0.1042 0.5540 0.3516 0.0250 1.0000 Uiso R . . . . .
H2 H 0.0823 0.3396 0.5510 0.0213 1.0000 Uiso R . . . . .
H3 H 0.5901 0.6531 0.7156 0.0204 1.0000 Uiso R . . . . .
H4 H 0.9940 0.7097 0.6627 0.0248 1.0000 Uiso R . . . . .
H31 H 0.6963 1.0430 0.5428 0.0227 1.0000 Uiso R . . . . .
H41 H 0.6570 0.9455 0.3456 0.0274 1.0000 Uiso R . . . . .
H51 H 0.4747 0.7393 0.2703 0.0214 1.0000 Uiso R . . . . .
H71 H 0.4114 0.5331 0.4132 0.0156 1.0000 Uiso R . . . . .
H72 H 0.3197 0.5548 0.2899 0.0156 1.0000 Uiso R . . . . .
H81 H 0.1761 0.3514 0.3772 0.0179 1.0000 Uiso R . . . . .
H91 H -0.0498 0.3801 0.1737 0.0208 1.0000 Uiso R . . . . .
H92 H 0.1274 0.3747 0.1810 0.0208 1.0000 Uiso R . . . . .
H101 H 0.0317 0.1710 0.2010 0.0234 1.0000 Uiso R . . . . .
H102 H -0.0918 0.1801 0.0825 0.0234 1.0000 Uiso R . . . . .
H111 H -0.2833 0.1935 0.1806 0.0237 1.0000 Uiso R . . . . .
H112 H -0.2516 0.0721 0.1904 0.0237 1.0000 Uiso R . . . . .
H121 H -0.2370 0.1737 0.3760 0.0195 1.0000 Uiso R . . . . .
H122 H -0.0632 0.1616 0.3841 0.0195 1.0000 Uiso R . . . . .
H131 H -0.1305 0.3751 0.3622 0.0146 1.0000 Uiso R . . . . .
H141 H -0.1838 0.4002 0.5449 0.0200 1.0000 Uiso R . . . . .
H142 H -0.1707 0.2746 0.5618 0.0200 1.0000 Uiso R . . . . .
H161 H -0.1946 0.2537 0.7414 0.0297 1.0000 Uiso R . . . . .
H171 H -0.1013 0.3196 0.9516 0.0316 1.0000 Uiso R . . . . .
H181 H 0.0949 0.5231 1.0433 0.0268 1.0000 Uiso R . . . . .
H211 H 0.3659 0.9693 0.6633 0.0256 1.0000 Uiso R . . . . .
H212 H 0.3940 0.8856 0.7524 0.0256 1.0000 Uiso R . . . . .
H221 H 0.4254 1.0757 0.8582 0.0328 1.0000 Uiso R . . . . .
H222 H 0.5707 1.1412 0.8104 0.0328 1.0000 Uiso R . . . . .
H223 H 0.5987 1.0575 0.8995 0.0328 1.0000 Uiso R . . . . .
H231 H 0.4475 0.6673 0.9900 0.0357 1.0000 Uiso R . . . . .
H232 H 0.4075 0.7260 0.8803 0.0357 1.0000 Uiso R . . . . .
H241 H 0.6140 0.8746 1.0448 0.0362 1.0000 Uiso R . . . . .
H242 H 0.4894 0.8461 1.1175 0.0362 1.0000 Uiso R . . . . .
H243 H 0.4495 0.9048 1.0077 0.0362 1.0000 Uiso R . . . . .
H531 H 0.1172 0.1008 0.5650 0.0242 1.0000 Uiso R . . . . .
H541 H 0.1505 0.1947 0.7598 0.0297 1.0000 Uiso R . . . . .
H551 H 0.3568 0.3922 0.8508 0.0244 1.0000 Uiso R . . . . .
H571 H 0.6092 0.5476 0.8666 0.0218 1.0000 Uiso R . . . . .
H572 H 0.7181 0.4911 0.8131 0.0218 1.0000 Uiso R . . . . .
H581 H 0.9093 0.6897 0.8462 0.0197 1.0000 Uiso R . . . . .
H591 H 0.7695 0.7433 0.9669 0.0256 1.0000 Uiso R . . . . .
H592 H 0.7197 0.8291 0.8862 0.0256 1.0000 Uiso R . . . . .
H601 H 0.9567 0.9499 1.0533 0.0303 1.0000 Uiso R . . . . .
H602 H 1.0563 0.8685 1.0265 0.0303 1.0000 Uiso R . . . . .
H611 H 1.1507 1.0453 0.9659 0.0300 1.0000 Uiso R . . . . .
H612 H 0.9644 1.0215 0.8855 0.0300 1.0000 Uiso R . . . . .
H621 H 1.1476 0.8754 0.8436 0.0237 1.0000 Uiso R . . . . .
H622 H 1.1011 0.9620 0.7628 0.0237 1.0000 Uiso R . . . . .
H631 H 0.8137 0.8412 0.7068 0.0186 1.0000 Uiso R . . . . .
H641 H 1.0425 0.8588 0.5764 0.0275 1.0000 Uiso R . . . . .
H642 H 0.8462 0.8268 0.5211 0.0275 1.0000 Uiso R . . . . .
H661 H 1.1203 0.8660 0.4079 0.0355 1.0000 Uiso R . . . . .
H671 H 1.1047 0.7725 0.2214 0.0340 1.0000 Uiso R . . . . .
H681 H 0.8921 0.5807 0.1195 0.0283 1.0000 Uiso R . . . . .
H711 H 0.4838 0.1450 0.4585 0.0350 1.0000 Uiso R . . . . .
H712 H 0.4787 0.2416 0.3806 0.0350 1.0000 Uiso R . . . . .
H721 H 0.4279 0.0560 0.2611 0.0335 1.0000 Uiso R . . . . .
H722 H 0.2717 -0.0069 0.2999 0.0335 1.0000 Uiso R . . . . .
H723 H 0.2666 0.0897 0.2220 0.0335 1.0000 Uiso R . . . . .
H731 H 0.4956 0.4821 0.1016 0.0390 1.0000 Uiso R . . . . .
H732 H 0.4725 0.4463 0.2192 0.0390 1.0000 Uiso R . . . . .
H741 H 0.2823 0.2868 0.0529 0.0347 1.0000 Uiso R . . . . .
H742 H 0.4357 0.2777 0.0168 0.0347 1.0000 Uiso R . . . . .
H743 H 0.4126 0.2419 0.1344 0.0347 1.0000 Uiso R . . . . .

loop_
_atom_site_aniso_label
_atom_site_aniso_U_11
_atom_site_aniso_U_22
_atom_site_aniso_U_33
_atom_site_aniso_U_23
_atom_site_aniso_U_13
_atom_site_aniso_U_12
Cu1 0.0134(4) 0.0071(5) 0.0128(5) 0.0003(4) 0.0039(4) -0.0004(4)
Cu2 0.0149(4) 0.0098(5) 0.0149(5) -0.0025(4) 0.0044(4) -0.0006(4)
N1 0.013(2) 0.0114(16) 0.0157(17) 0.0029(16) 0.0057(19) -0.0002(16)
N2 0.015(2) 0.0107(17) 0.0132(16) -0.0016(16) 0.0042(17) -0.0006(16)
N51 0.020(2) 0.0095(19) 0.017(2) 0.0008(14) 0.0061(18) 0.0029(16)
N52 0.018(2) 0.0100(19) 0.020(2) 0.0011(14) 0.008(2) 0.0022(14)
O1 0.0164(19) 0.0104(18) 0.0177(19) 0.0006(14) 0.0073(16) -0.0005(12)
O2 0.021(2) 0.0104(17) 0.0168(19) -0.0003(13) 0.0073(17) -0.0002(16)
O3 0.015(2) 0.023(2) 0.021(2) -0.0018(18) 0.0015(17) 0.0053(18)
O4 0.028(2) 0.0151(18) 0.030(3) 0.0001(17) 0.007(2) 0.0049(16)
O51 0.025(3) 0.0117(17) 0.022(2) -0.0001(15) 0.0090(18) -0.0023(15)
O52 0.018(2) 0.018(2) 0.0197(18) -0.0023(16) 0.0082(18) -0.0023(16)
O53 0.0117(18) 0.0097(19) 0.024(2) 0.0021(16) 0.0017(16) 0.0014(16)
O54 0.0130(17) 0.0168(18) 0.015(2) -0.0016(15) 0.0043(15) 0.0053(14)
C1 0.016(3) 0.011(2) 0.019(2) 0.0012(17) 0.007(2) 0.002(2)
C2 0.014(3) 0.013(2) 0.022(2) 0.0005(18) 0.004(2) 0.0028(19)
C3 0.020(3) 0.011(2) 0.027(3) 0.0059(18) 0.004(2) 0.005(2)
C4 0.026(3) 0.017(2) 0.026(3) 0.008(2) 0.009(3) -0.001(2)
C5 0.017(3) 0.021(2) 0.016(3) 0.000(2) 0.003(2) -0.008(2)
C6 0.016(3) 0.013(2) 0.017(2) 0.0031(18) 0.006(2) 0.0038(19)
C7 0.010(2) 0.0143(18) 0.015(2) 0.0018(17) 0.0046(17) 0.0041(16)
C8 0.022(2) 0.0101(17) 0.0130(18) 0.0022(14) 0.0064(18) 0.0020(17)
C9 0.023(3) 0.0150(19) 0.0136(18) 0.0016(18) 0.004(2) 0.003(2)
C10 0.027(3) 0.016(2) 0.016(2) -0.0023(19) 0.003(2) 0.007(2)
C11 0.027(3) 0.015(2) 0.018(2) -0.003(2) 0.003(2) -0.003(2)
C12 0.022(3) 0.0081(18) 0.019(2) -0.0002(18) 0.005(2) -0.0021(18)
C13 0.015(2) 0.0073(17) 0.0139(17) -0.0002(14) 0.0020(16) 0.0017(15)
C14 0.013(2) 0.017(2) 0.021(2) 0.0025(19) 0.0062(19) 0.0013(19)
C15 0.010(3) 0.014(3) 0.018(2) 0.0030(19) 0.006(2) 0.003(2)
C16 0.033(4) 0.019(3) 0.021(2) 0.002(2) 0.017(3) 0.002(3)
C17 0.033(3) 0.025(2) 0.020(2) 0.008(2) 0.013(2) 0.006(2)
C18 0.022(3) 0.029(2) 0.016(2) 0.0019(18) 0.007(2) 0.006(2)
C19 0.017(3) 0.016(2) 0.0176(19) -0.0003(16) 0.006(2) 0.0079(18)
C20 0.016(3) 0.011(2) 0.0162(19) 0.0042(16) 0.006(2) 0.010(2)
C21 0.018(3) 0.020(3) 0.026(3) -0.001(2) 0.009(2) -0.001(2)
C22 0.025(3) 0.027(3) 0.030(4) -0.007(3) 0.014(3) -0.002(3)
C23 0.029(2) 0.026(3) 0.036(4) -0.005(3) 0.009(3) 0.000(2)
C24 0.035(4) 0.023(3) 0.031(4) -0.002(3) 0.008(3) 0.001(3)
C51 0.015(3) 0.011(2) 0.022(3) 0.0036(19) 0.004(2) 0.0017(18)
C52 0.017(3) 0.010(2) 0.023(2) 0.0063(18) 0.003(2) 0.0029(17)
C53 0.017(3) 0.012(2) 0.031(3) 0.009(2) 0.006(2) 0.002(2)
C54 0.021(3) 0.021(2) 0.032(3) 0.011(2) 0.011(3) 0.004(2)
C55 0.020(3) 0.019(3) 0.021(3) 0.005(2) 0.008(2) 0.009(2)
C56 0.021(3) 0.011(3) 0.024(3) 0.005(2) 0.007(2) 0.0041(19)
C57 0.021(3) 0.016(2) 0.017(2) 0.0067(16) 0.002(2) 0.0051(17)
C58 0.018(2) 0.014(2) 0.0167(19) -0.0017(14) 0.0020(17) 0.0039(16)
C59 0.027(3) 0.022(3) 0.014(2) 0.0002(18) 0.006(2) 0.0050(19)
C60 0.032(3) 0.023(3) 0.021(3) -0.004(2) 0.004(2) 0.003(2)
C61 0.034(3) 0.014(3) 0.027(3) -0.0045(19) 0.006(2) 0.001(2)
C62 0.024(3) 0.012(2) 0.023(3) -0.0004(18) 0.002(2) 0.0002(17)
C63 0.015(2) 0.0125(19) 0.019(2) -0.0012(13) 0.0022(18) 0.0054(15)
C64 0.033(4) 0.014(2) 0.021(2) 0.0035(17) 0.009(3) 0.003(2)
C65 0.029(4) 0.016(3) 0.020(3) 0.002(2) 0.008(3) 0.000(2)
C66 0.030(4) 0.021(3) 0.037(4) 0.003(3) 0.016(3) -0.004(3)
C67 0.029(3) 0.023(2) 0.033(3) 0.016(2) 0.016(2) 0.0092(19)
C68 0.020(3) 0.028(2) 0.023(3) 0.0090(19) 0.010(2) 0.0109(18)
C69 0.017(2) 0.0096(19) 0.019(2) 0.0060(16) 0.0050(19) 0.0079(16)
C70 0.009(3) 0.019(3) 0.017(2) 0.0044(19) 0.001(2) 0.004(2)
C71 0.018(3) 0.033(4) 0.037(4) -0.011(3) 0.000(3) 0.011(3)
C72 0.033(4) 0.019(3) 0.032(4) -0.003(2) 0.008(3) 0.007(3)
C73 0.016(2) 0.032(3) 0.048(5) -0.012(3) 0.000(3) 0.008(2)
C74 0.029(3) 0.030(3) 0.028(4) 0.001(3) -0.004(3) -0.007(3)

loop_
_atom_type_symbol
_atom_type_scat_dispersion_real
_atom_type_scat_dispersion_imag
_atom_type_scat_Cromer_Mann_a1
_atom_type_scat_Cromer_Mann_b1
_atom_type_scat_Cromer_Mann_a2
_atom_type_scat_Cromer_Mann_b2
_atom_type_scat_Cromer_Mann_a3
_atom_type_scat_Cromer_Mann_b3
_atom_type_scat_Cromer_Mann_a4
_atom_type_scat_Cromer_Mann_b4
_atom_type_scat_Cromer_Mann_c
_atom_type_scat_source
C 0.0033 0.0016 2.3100 20.8439 1.0200 10.2075 1.5886 0.5687 0.8650 51.6512 0.2156 'International Tables Vol C 4.2.6.8 and 6.1.1.4'
H 0.0000 0.0000 0.4930 10.5109 0.3229 26.1257 0.1402 3.1424 0.0408 57.7998 0.0030 'International Tables Vol C 4.2.6.8 and 6.1.1.4'
N 0.0061 0.0033 12.2126 0.0057 3.1322 9.8933 2.0125 28.9975 1.1663 0.5826 -11.5290 'International Tables Vol C 4.2.6.8 and 6.1.1.4'
O 0.0106 0.0060 3.0485 13.2771 2.2868 5.7011 1.5463 0.3239 0.8670 32.9089 0.2508 'International Tables Vol C 4.2.6.8 and 6.1.1.4'
Cu 0.3201 1.2651 13.3380 3.5828 7.1676 0.2470 5.6158 11.3966 1.6735 64.8126 1.1910 'International Tables Vol C 4.2.6.8 and 6.1.1.4'

loop_
_geom_angle_atom_site_label_1
_geom_angle_site_symmetry_1
_geom_angle_atom_site_label_2
_geom_angle_site_symmetry_2
_geom_angle_atom_site_label_3
_geom_angle_site_symmetry_3
_geom_angle
_geom_angle_publ_flag
N1 . Cu1 . N2 . 85.4(2) yes
N1 . Cu1 . O1 . 95.1(2) yes
N2 . Cu1 . O1 . 162.0(2) yes
N1 . Cu1 . O2 . 162.4(2) yes
N2 . Cu1 . O2 . 93.9(2) yes
O1 . Cu1 . O2 . 91.0(2) yes
N51 . Cu2 . N52 . 87.3(2) yes
N51 . Cu2 . O51 . 94.2(2) yes
N52 . Cu2 . O51 . 169.2(2) yes
N51 . Cu2 . O52 . 169.8(2) yes
N52 . Cu2 . O52 . 94.4(2) yes
O51 . Cu2 . O52 . 86.1(2) yes
Cu1 . N1 . C7 . 114.6(4) yes
Cu1 . N1 . C8 . 107.5(4) yes
C7 . N1 . C8 . 111.7(5) yes
Cu1 . N1 . H1 . 106.3 no
C7 . N1 . H1 . 108.7 no
C8 . N1 . H1 . 107.8 no
Cu1 . N2 . C13 . 107.5(4) yes
Cu1 . N2 . C14 . 115.5(4) yes
C13 . N2 . C14 . 113.2(5) yes
Cu1 . N2 . H2 . 106.7 no
C13 . N2 . H2 . 107.0 no
C14 . N2 . H2 . 106.6 no
Cu2 . N51 . C57 . 113.7(4) yes
Cu2 . N51 . C58 . 107.5(4) yes
C57 . N51 . C58 . 110.7(5) yes
Cu2 . N51 . H3 . 104.8 no
C57 . N51 . H3 . 114.6 no
C58 . N51 . H3 . 104.9 no
Cu2 . N52 . C63 . 106.3(4) yes
Cu2 . N52 . C64 . 115.9(4) yes
C63 . N52 . C64 . 113.8(5) yes
Cu2 . N52 . H4 . 106.3 no
C63 . N52 . H4 . 105.2 no
C64 . N52 . H4 . 108.5 no
Cu1 . O1 . C1 . 124.9(5) yes
Cu1 . O2 . C20 . 123.7(5) yes
C2 . O3 . C21 . 116.8(5) yes
C19 . O4 . C23 . 119.7(6) yes
Cu2 . O51 . C51 . 129.4(5) yes
Cu2 . O52 . C70 . 128.6(5) yes
C52 . O53 . C71 . 117.7(5) yes
C69 . O54 . C73 . 112.6(5) yes
O1 . C1 . C2 . 120.8(7) yes
O1 . C1 . C6 . 124.0(7) yes
C2 . C1 . C6 . 115.1(8) yes
C1 . C2 . O3 . 120.2(8) yes
C1 . C2 . C3 . 122.5(7) yes
O3 . C2 . C3 . 117.0(6) yes
C2 . C3 . C4 . 120.4(6) yes
C2 . C3 . H31 . 119.8 no
C4 . C3 . H31 . 119.8 no
C3 . C4 . C5 . 117.8(7) yes
C3 . C4 . H41 . 121.0 no
C5 . C4 . H41 . 121.2 no
C4 . C5 . C6 . 122.5(8) yes
C4 . C5 . H51 . 118.7 no
C6 . C5 . H51 . 118.8 no
C1 . C6 . C5 . 121.3(7) yes
C1 . C6 . C7 . 119.9(7) yes
C5 . C6 . C7 . 118.7(7) yes
C6 . C7 . N1 . 114.7(5) yes
C6 . C7 . H71 . 108.1 no
N1 . C7 . H71 . 108.1 no
C6 . C7 . H72 . 108.2 no
N1 . C7 . H72 . 108.2 no
H71 . C7 . H72 . 109.5 no
N1 . C8 . C9 . 113.2(5) yes
N1 . C8 . C13 . 107.5(5) yes
C9 . C8 . C13 . 111.9(5) yes
N1 . C8 . H81 . 108.0 no
C9 . C8 . H81 . 108.0 no
C13 . C8 . H81 . 108.0 no
C8 . C9 . C10 . 109.3(5) yes
C8 . C9 . H91 . 109.5 no
C10 . C9 . H91 . 109.5 no
C8 . C9 . H92 . 109.5 no
C10 . C9 . H92 . 109.6 no
H91 . C9 . H92 . 109.5 no
C9 . C10 . C11 . 109.1(5) yes
C9 . C10 . H101 . 109.5 no
C11 . C10 . H101 . 109.6 no
C9 . C10 . H102 . 109.6 no
C11 . C10 . H102 . 109.6 no
H101 . C10 . H102 . 109.5 no
C10 . C11 . C12 . 111.0(5) yes
C10 . C11 . H111 . 109.1 no
C12 . C11 . H111 . 109.1 no
C10 . C11 . H112 . 109.1 no
C12 . C11 . H112 . 109.0 no
H111 . C11 . H112 . 109.5 no
C11 . C12 . C13 . 110.5(5) yes
C11 . C12 . H121 . 109.3 no
C13 . C12 . H121 . 109.2 no
C11 . C12 . H122 . 109.2 no
C13 . C12 . H122 . 109.1 no
H121 . C12 . H122 . 109.5 no
C12 . C13 . C8 . 111.6(5) yes
C12 . C13 . N2 . 113.1(5) yes
C8 . C13 . N2 . 107.8(5) yes
C12 . C13 . H131 . 108.0 no
C8 . C13 . H131 . 108.1 no
N2 . C13 . H131 . 108.1 no
N2 . C14 . C15 . 115.0(5) yes
N2 . C14 . H141 . 108.1 no
C15 . C14 . H141 . 108.1 no
N2 . C14 . H142 . 108.0 no
C15 . C14 . H142 . 108.0 no
H141 . C14 . H142 . 109.5 no
C14 . C15 . C16 . 118.7(7) yes
C14 . C15 . C20 . 120.8(7) yes
C16 . C15 . C20 . 120.5(8) yes
C15 . C16 . C17 . 121.9(7) yes
C15 . C16 . H161 . 119.0 no
C17 . C16 . H161 . 119.1 no
C16 . C17 . C18 . 117.9(6) yes
C16 . C17 . H171 . 121.1 no
C18 . C17 . H171 . 121.0 no
C17 . C18 . C19 . 120.8(6) yes
C17 . C18 . H181 . 119.6 no
C19 . C18 . H181 . 119.6 no
O4 . C19 . C18 . 118.2(6) yes
O4 . C19 . C20 . 118.7(7) yes
C18 . C19 . C20 . 123.1(6) yes
C19 . C20 . C15 . 115.7(7) yes
C19 . C20 . O2 . 121.5(7) yes
C15 . C20 . O2 . 122.3(7) yes
O3 . C21 . C22 . 106.5(6) yes
O3 . C21 . H211 . 110.2 no
C22 . C21 . H211 . 110.2 no
O3 . C21 . H212 . 110.2 no
C22 . C21 . H212 . 110.2 no
H211 . C21 . H212 . 109.5 no
C21 . C22 . H221 . 109.4 no
C21 . C22 . H222 . 109.5 no
H221 . C22 . H222 . 109.5 no
C21 . C22 . H223 . 109.5 no
H221 . C22 . H223 . 109.5 no
H222 . C22 . H223 . 109.5 no
O4 . C23 . C24 . 110.1(7) yes
O4 . C23 . H231 . 109.3 no
C24 . C23 . H231 . 109.4 no
O4 . C23 . H232 . 109.4 no
C24 . C23 . H232 . 109.2 no
H231 . C23 . H232 . 109.5 no
C23 . C24 . H241 . 109.5 no
C23 . C24 . H242 . 109.4 no
H241 . C24 . H242 . 109.5 no
C23 . C24 . H243 . 109.5 no
H241 . C24 . H243 . 109.5 no
H242 . C24 . H243 . 109.5 no
O51 . C51 . C52 . 119.6(8) yes
O51 . C51 . C56 . 123.9(7) yes
C52 . C51 . C56 . 116.3(8) yes
C51 . C52 . O53 . 120.8(8) yes
C51 . C52 . C53 . 122.4(8) yes
O53 . C52 . C53 . 116.7(6) yes
C52 . C53 . C54 . 120.4(6) yes
C52 . C53 . H531 . 119.8 no
C54 . C53 . H531 . 119.8 no
C53 . C54 . C55 . 119.2(7) yes
C53 . C54 . H541 . 120.5 no
C55 . C54 . H541 . 120.3 no
C54 . C55 . C56 . 121.0(8) yes
C54 . C55 . H551 . 119.5 no
C56 . C55 . H551 . 119.5 no
C51 . C56 . C55 . 120.5(7) yes
C51 . C56 . C57 . 120.1(8) yes
C55 . C56 . C57 . 118.9(7) yes
C56 . C57 . N51 . 114.4(5) yes
C56 . C57 . H571 . 108.4 no
N51 . C57 . H571 . 108.4 no
C56 . C57 . H572 . 108.0 no
N51 . C57 . H572 . 108.0 no
H571 . C57 . H572 . 109.5 no
N51 . C58 . C59 . 113.8(5) yes
N51 . C58 . C63 . 108.5(5) yes
C59 . C58 . C63 . 111.3(5) yes
N51 . C58 . H581 . 107.6 no
C59 . C58 . H581 . 107.7 no
C63 . C58 . H581 . 107.7 no
C58 . C59 . C60 . 109.8(6) yes
C58 . C59 . H591 . 109.4 no
C60 . C59 . H591 . 109.4 no
C58 . C59 . H592 . 109.4 no
C60 . C59 . H592 . 109.4 no
H591 . C59 . H592 . 109.5 no
C59 . C60 . C61 . 112.1(6) yes
C59 . C60 . H601 . 108.8 no
C61 . C60 . H601 . 108.9 no
C59 . C60 . H602 . 108.8 no
C61 . C60 . H602 . 108.7 no
H601 . C60 . H602 . 109.5 no
C60 . C61 . C62 . 110.5(6) yes
C60 . C61 . H611 . 109.2 no
C62 . C61 . H611 . 109.3 no
C60 . C61 . H612 . 109.1 no
C62 . C61 . H612 . 109.2 no
H611 . C61 . H612 . 109.5 no
C61 . C62 . C63 . 110.0(6) yes
C61 . C62 . H621 . 109.3 no
C63 . C62 . H621 . 109.4 no
C61 . C62 . H622 . 109.3 no
C63 . C62 . H622 . 109.4 no
H621 . C62 . H622 . 109.5 no
C62 . C63 . N52 . 112.9(5) yes
C62 . C63 . C58 . 111.2(5) yes
N52 . C63 . C58 . 109.7(5) yes
C62 . C63 . H631 . 107.6 no
N52 . C63 . H631 . 107.6 no
C58 . C63 . H631 . 107.6 no
N52 . C64 . C65 . 119.3(6) yes
N52 . C64 . H641 . 107.0 no
C65 . C64 . H641 . 107.0 no
N52 . C64 . H642 . 106.9 no
C65 . C64 . H642 . 106.9 no
H641 . C64 . H642 . 109.5 no
C64 . C65 . C66 . 118.9(8) yes
C64 . C65 . C70 . 120.6(8) yes
C66 . C65 . C70 . 120.2(8) yes
C65 . C66 . C67 . 121.1(8) yes
C65 . C66 . H661 . 119.5 no
C67 . C66 . H661 . 119.4 no
C66 . C67 . C68 . 120.2(6) yes
C66 . C67 . H671 . 119.9 no
C68 . C67 . H671 . 119.9 no
C67 . C68 . C69 . 119.9(6) yes
C67 . C68 . H681 . 120.0 no
C69 . C68 . H681 . 120.0 no
C68 . C69 . O54 . 117.5(6) yes
C68 . C69 . C70 . 121.2(6) yes
O54 . C69 . C70 . 121.3(7) yes
C65 . C70 . C69 . 117.3(8) yes
C65 . C70 . O52 . 124.5(8) yes
C69 . C70 . O52 . 118.3(7) yes
O53 . C71 . C72 . 108.3(6) yes
O53 . C71 . H711 . 109.8 no
C72 . C71 . H711 . 109.8 no
O53 . C71 . H712 . 109.7 no
C72 . C71 . H712 . 109.7 no
H711 . C71 . H712 . 109.5 no
C71 . C72 . H721 . 109.5 no
C71 . C72 . H722 . 109.4 no
H721 . C72 . H722 . 109.5 no
C71 . C72 . H723 . 109.5 no
H721 . C72 . H723 . 109.5 no
H722 . C72 . H723 . 109.5 no
O54 . C73 . C74 . 106.5(6) yes
O54 . C73 . H731 . 110.0 no
C74 . C73 . H731 . 110.0 no
O54 . C73 . H732 . 110.3 no
C74 . C73 . H732 . 110.5 no
H731 . C73 . H732 . 109.5 no
C73 . C74 . H741 . 109.4 no
C73 . C74 . H742 . 109.7 no
H741 . C74 . H742 . 109.5 no
C73 . C74 . H743 . 109.3 no
H741 . C74 . H743 . 109.5 no
H742 . C74 . H743 . 109.5 no

loop_
_geom_bond_atom_site_label_1
_geom_bond_site_symmetry_1
_geom_bond_atom_site_label_2
_geom_bond_site_symmetry_2
_geom_bond_distance
_geom_bond_publ_flag
Cu1 . N1 . 2.006(6) yes
Cu1 . N2 . 2.014(5) yes
Cu1 . O1 . 1.913(5) yes
Cu1 . O2 . 1.915(5) yes
Cu2 . N51 . 1.995(6) yes
Cu2 . N52 . 2.002(5) yes
Cu2 . O51 . 1.909(5) yes
Cu2 . O52 . 1.909(5) yes
N1 . C7 . 1.473(7) yes
N1 . C8 . 1.494(8) yes
N1 . H1 . 0.898 no
N2 . C13 . 1.475(8) yes
N2 . C14 . 1.454(8) yes
N2 . H2 . 0.880 no
N51 . C57 . 1.491(8) yes
N51 . C58 . 1.496(8) yes
N51 . H3 . 0.880 no
N52 . C63 . 1.501(9) yes
N52 . C64 . 1.436(9) yes
N52 . H4 . 0.880 no
O1 . C1 . 1.330(10) yes
O2 . C20 . 1.310(9) yes
O3 . C2 . 1.406(9) yes
O3 . C21 . 1.409(9) yes
O4 . C19 . 1.382(9) yes
O4 . C23 . 1.354(9) yes
O51 . C51 . 1.318(10) yes
O52 . C70 . 1.337(10) yes
O53 . C52 . 1.38(1) yes
O53 . C71 . 1.465(9) yes
O54 . C69 . 1.391(8) yes
O54 . C73 . 1.451(7) yes
C1 . C2 . 1.437(10) yes
C1 . C6 . 1.416(11) yes
C2 . C3 . 1.372(11) yes
C3 . C4 . 1.406(9) yes
C3 . H31 . 0.960 no
C4 . C5 . 1.382(9) yes
C4 . H41 . 0.960 no
C5 . C6 . 1.377(12) yes
C5 . H51 . 0.960 no
C6 . C7 . 1.502(9) yes
C7 . H71 . 0.960 no
C7 . H72 . 0.960 no
C8 . C9 . 1.537(9) yes
C8 . C13 . 1.497(9) yes
C8 . H81 . 0.960 no
C9 . C10 . 1.541(9) yes
C9 . H91 . 0.960 no
C9 . H92 . 0.960 no
C10 . C11 . 1.540(11) yes
C10 . H101 . 0.960 no
C10 . H102 . 0.960 no
C11 . C12 . 1.517(10) yes
C11 . H111 . 0.960 no
C11 . H112 . 0.960 no
C12 . C13 . 1.536(8) yes
C12 . H121 . 0.960 no
C12 . H122 . 0.960 no
C13 . H131 . 0.960 no
C14 . C15 . 1.487(10) yes
C14 . H141 . 0.960 no
C14 . H142 . 0.960 no
C15 . C16 . 1.381(11) yes
C15 . C20 . 1.417(11) yes
C16 . C17 . 1.395(10) yes
C16 . H161 . 0.960 no
C17 . C18 . 1.399(8) yes
C17 . H171 . 0.960 no
C18 . C19 . 1.340(9) yes
C18 . H181 . 0.960 no
C19 . C20 . 1.430(10) yes
C21 . C22 . 1.509(10) yes
C21 . H211 . 0.960 no
C21 . H212 . 0.960 no
C22 . H221 . 0.960 no
C22 . H222 . 0.960 no
C22 . H223 . 0.960 no
C23 . C24 . 1.494(11) yes
C23 . H231 . 0.960 no
C23 . H232 . 0.960 no
C24 . H241 . 0.960 no
C24 . H242 . 0.960 no
C24 . H243 . 0.960 no
C51 . C52 . 1.428(10) yes
C51 . C56 . 1.410(12) yes
C52 . C53 . 1.370(11) yes
C53 . C54 . 1.391(10) yes
C53 . H531 . 0.960 no
C54 . C55 . 1.384(10) yes
C54 . H541 . 0.960 no
C55 . C56 . 1.409(12) yes
C55 . H551 . 0.960 no
C56 . C57 . 1.511(9) yes
C57 . H571 . 0.960 no
C57 . H572 . 0.960 no
C58 . C59 . 1.523(10) yes
C58 . C63 . 1.495(10) yes
C58 . H581 . 0.960 no
C59 . C60 . 1.539(9) yes
C59 . H591 . 0.960 no
C59 . H592 . 0.960 no
C60 . C61 . 1.488(12) yes
C60 . H601 . 0.960 no
C60 . H602 . 0.960 no
C61 . C62 . 1.537(11) yes
C61 . H611 . 0.960 no
C61 . H612 . 0.960 no
C62 . C63 . 1.532(9) yes
C62 . H621 . 0.960 no
C62 . H622 . 0.960 no
C63 . H631 . 0.960 no
C64 . C65 . 1.505(11) yes
C64 . H641 . 0.960 no
C64 . H642 . 0.960 no
C65 . C66 . 1.390(13) yes
C65 . C70 . 1.415(12) yes
C66 . C67 . 1.368(11) yes
C66 . H661 . 0.960 no
C67 . C68 . 1.376(8) yes
C67 . H671 . 0.960 no
C68 . C69 . 1.393(9) yes
C68 . H681 . 0.960 no
C69 . C70 . 1.406(11) yes
C71 . C72 . 1.482(11) yes
C71 . H711 . 0.960 no
C71 . H712 . 0.960 no
C72 . H721 . 0.960 no
C72 . H722 . 0.960 no
C72 . H723 . 0.960 no
C73 . C74 . 1.508(11) yes
C73 . H731 . 0.960 no
C73 . H732 . 0.960 no
C74 . H741 . 0.960 no
C74 . H742 . 0.960 no
C74 . H743 . 0.960 no

loop_
_geom_hbond_atom_site_label_D
_geom_hbond_site_symmetry_D
_geom_hbond_atom_site_label_H
_geom_hbond_site_symmetry_H
_geom_hbond_atom_site_label_A
_geom_hbond_site_symmetry_A
_geom_hbond_angle_DHA
_geom_hbond_distance_DH
_geom_hbond_distance_HA
_geom_hbond_distance_DA
_geom_hbond_publ_flag
N51 . H3 . O1 . 161 0.88 2.11 2.956(2) yes
N52 . H4 . O2 1_655 160 0.88 2.06 2.904(2) yes
